data_4503217
loop_
_publ_author_name
'Yue, Chengyang'
'Jiang, Feilong'
'Xu, Ying'
'Yuan, Daqiang'
'Chen, Lian'
'Yan, Chunfeng'
'Hong, Maochun'

_publ_section_title
;
 The Aggregations and Strong Emissions of d8 and d10
 Metal--8-Hydroxyquinaldine Complexes
;
_journal_coden_ASTM CGDEFU
_journal_issue 8
_journal_name_full 'Crystal Growth & Design'
_journal_page_first 2721
_journal_page_last 2728
_journal_paper_doi 10.1021/cg700785h
_journal_volume 8
_journal_year 2008
_chemical_formula_moiety 'C20 H18 Ag N2 O2, N O3'
_chemical_formula_sum 'C20 H18 Ag N3 O5'
_chemical_formula_weight 488.24
_space_group_IT_number 60
_symmetry_cell_setting orthorhombic
_symmetry_space_group_name_Hall '-P 2n 2ab'
_symmetry_space_group_name_H-M 'P b c n'
_atom_sites_solution_hydrogens geom
_atom_sites_solution_primary direct
_atom_sites_solution_secondary difmap
_audit_creation_method SHELXL-97
_cell_angle_alpha 90.00
_cell_angle_beta 90.00
_cell_angle_gamma 90.00
_cell_formula_units_Z 4
_cell_length_a 14.6380(9)
_cell_length_b 7.6050(5)
_cell_length_c 17.2027(13)
_cell_measurement_reflns_used 4031
_cell_measurement_temperature 173(2)
_cell_measurement_theta_max 27.4835
_cell_measurement_theta_min 3.0177
_cell_volume 1915.0(2)
_computing_cell_refinement 'CrystalClear (Rigaku Corp., 2000)'
_computing_data_collection 'CrystalClear (Rigaku Corp., 2000)'
_computing_data_reduction 'CrystalClear (Rigaku Corp., 2000)'
_computing_structure_refinement 'SHELXL-97 (Sheldrick, 1997)'
_computing_structure_solution 'SHELXS-97 (Sheldrick, 1990)'
_diffrn_ambient_temperature 295(2)
_diffrn_measured_fraction_theta_full 0.997
_diffrn_measured_fraction_theta_max 0.997
_diffrn_measurement_device_type
;
Mercury70 (2x2 bin mode)
;
_diffrn_measurement_method CCD_Profile_fitting
_diffrn_radiation_monochromator graphite
_diffrn_radiation_source 'fine-focus sealed tube'
_diffrn_radiation_type MoK\a
_diffrn_radiation_wavelength 0.71073
_diffrn_reflns_av_R_equivalents 0.0184
_diffrn_reflns_av_sigmaI/netI 0.0129
_diffrn_reflns_limit_h_max 18
_diffrn_reflns_limit_h_min -18
_diffrn_reflns_limit_k_max 9
_diffrn_reflns_limit_k_min -9
_diffrn_reflns_limit_l_max 22
_diffrn_reflns_limit_l_min -15
_diffrn_reflns_number 13677
_diffrn_reflns_theta_full 27.48
_diffrn_reflns_theta_max 27.48
_diffrn_reflns_theta_min 3.02
_exptl_absorpt_coefficient_mu 1.091
_exptl_absorpt_correction_T_max 1.0000
_exptl_absorpt_correction_T_min 0.8156
_exptl_absorpt_correction_type multi-scan
_exptl_absorpt_process_details 'CrystalClear (Rigaku Corp., 2000)'
_exptl_crystal_colour Colorless
_exptl_crystal_density_diffrn 1.693
_exptl_crystal_density_method 'not measured'
_exptl_crystal_description Prism
_exptl_crystal_F_000 984
_exptl_crystal_size_max 0.4000
_exptl_crystal_size_mid 0.4000
_exptl_crystal_size_min 0.2000
_refine_diff_density_max 0.450
_refine_diff_density_min -0.322
_refine_diff_density_rms 0.049
_refine_ls_extinction_method none
_refine_ls_goodness_of_fit_ref 1.214
_refine_ls_hydrogen_treatment mixed
_refine_ls_matrix_type full
_refine_ls_number_parameters 152
_refine_ls_number_reflns 2191
_refine_ls_number_restraints 0
_refine_ls_restrained_S_all 1.214
_refine_ls_R_factor_all 0.0412
_refine_ls_R_factor_gt 0.0381
_refine_ls_shift/su_max 0.009
_refine_ls_shift/su_mean 0.002
_refine_ls_structure_factor_coef Fsqd
_refine_ls_weighting_details 'calc w=1/[\s^2^(Fo^2^)+(0.0391P)^2^+0.9556P] where P=(Fo^2^+2Fc^2^)/3'
_refine_ls_weighting_scheme calc
_refine_ls_wR_factor_gt 0.0947
_refine_ls_wR_factor_ref 0.0966
_reflns_number_gt 2038
_reflns_number_total 2191
_reflns_threshold_expression >2sigma(I)
_cod_data_source_file cg700785h-file002.cif
_cod_data_source_block e:\crystal\yy-18\yy-93\60
_cod_depositor_comments
;
The following automatic conversions were performed:

'_symmetry_cell_setting' value 'Orthorhombic' changed to
'orthorhombic' according to
/home/saulius/struct/CIF-dictionaries/cif_core.dic dictionary named
'cif_core.dic' version 2.4.1 from
2010-06-29.

'_exptl_absorpt_correction_type' value 'Multi-scan'
changed to 'multi-scan' according to
/home/saulius/struct/CIF-dictionaries/cif_core.dic dictionary named
'cif_core.dic' version 2.4.1 from 2010-06-29.

Automatic conversion script
Id: cif_fix_values 1715 2011-07-08 13:25:40Z adriana 
;
_cod_original_sg_symbol_H-M Pbcn
_cod_database_code 4503217

loop_
_symmetry_equiv_pos_as_xyz
'x, y, z'
'-x+1/2, -y+1/2, z+1/2'
'x+1/2, -y+1/2, -z'
'-x, y, -z+1/2'
'-x, -y, -z'
'x-1/2, y-1/2, -z-1/2'
'-x-1/2, y-1/2, z'
'x, -y, z-1/2'

loop_
_atom_site_label
_atom_site_type_symbol
_atom_site_fract_x
_atom_site_fract_y
_atom_site_fract_z
_atom_site_U_iso_or_equiv
_atom_site_adp_type
_atom_site_occupancy
_atom_site_symmetry_multiplicity
_atom_site_calc_flag
_atom_site_refinement_flags
Ag1 Ag 0.5000 0.09955(4) 0.7500 0.06242(14) Uani 1 2 d S
C8 C 0.68136(19) 0.2072(3) 0.85035(16) 0.0552(6) Uani 1 1 d .
C4 C 0.8054(2) 0.1157(3) 0.76561(17) 0.0559(6) Uani 1 1 d .
C9 C 0.71092(17) 0.1332(3) 0.77908(16) 0.0482(5) Uani 1 1 d .
C1 C 0.67529(19) 0.0186(3) 0.65687(15) 0.0551(6) Uani 1 1 d .
C2 C 0.76893(19) -0.0011(4) 0.64033(17) 0.0629(7) Uani 1 1 d .
H2 H 0.7876 -0.0465 0.5914 0.075 Uiso 1 1 calc R
C3 C 0.8316(2) 0.0439(4) 0.69322(19) 0.0662(8) Uani 1 1 d .
H3 H 0.8946 0.0275 0.6820 0.079 Uiso 1 1 calc R
C7 C 0.7444(2) 0.2594(4) 0.90460(17) 0.0666(7) Uani 1 1 d .
H7 H 0.7243 0.3090 0.9523 0.080 Uiso 1 1 calc R
C10 C 0.6052(2) -0.0311(5) 0.59795(19) 0.0777(9) Uani 1 1 d .
H10A H 0.6352 -0.0867 0.5534 0.116 Uiso 1 1 calc R
H10B H 0.5727 0.0745 0.5806 0.116 Uiso 1 1 calc R
H10C H 0.5616 -0.1136 0.6212 0.116 Uiso 1 1 calc R
C6 C 0.8379(2) 0.2402(4) 0.8904(2) 0.0753(9) Uani 1 1 d .
H6 H 0.8808 0.2768 0.9286 0.090 Uiso 1 1 calc R
C5 C 0.8680(2) 0.1705(5) 0.8229(2) 0.0740(9) Uani 1 1 d .
H5 H 0.9318 0.1582 0.8140 0.089 Uiso 1 1 calc R
N2 N 1.0000 0.0000 0.5000 0.0628(9) Uani 1 2 d S
O4 O 0.9329(4) 0.1181(7) 0.4963(3) 0.096(2) Uani 0.50 1 d P
O2 O 1.0522(5) -0.0025(13) 0.4586(4) 0.117(2) Uani 0.50 1 d P
O3 O 0.9806(5) -0.1089(10) 0.5523(5) 0.108(3) Uani 0.50 1 d P
N1 N 0.64680(15) 0.0829(3) 0.72442(14) 0.0485(5) Uani 1 1 d .
O1 O 0.59068(16) 0.2236(4) 0.86083(15) 0.0813(8) Uani 1 1 d .
H1 H 0.587(2) 0.282(4) 0.8909(18) 0.057(9) Uiso 1 1 d .

loop_
_atom_site_aniso_label
_atom_site_aniso_U_11
_atom_site_aniso_U_22
_atom_site_aniso_U_33
_atom_site_aniso_U_23
_atom_site_aniso_U_13
_atom_site_aniso_U_12
Ag1 0.04025(18) 0.0679(2) 0.0791(2) 0.000 0.01116(12) 0.000
C8 0.0546(14) 0.0470(13) 0.0642(15) -0.0039(11) 0.0076(12) -0.0003(11)
C4 0.0442(14) 0.0503(14) 0.0733(17) 0.0138(12) 0.0063(12) 0.0006(11)
C9 0.0434(13) 0.0425(11) 0.0587(13) 0.0053(11) 0.0072(11) 0.0020(9)
C1 0.0606(15) 0.0454(13) 0.0595(14) 0.0002(11) 0.0146(12) 0.0031(11)
C2 0.0619(16) 0.0591(15) 0.0677(17) 0.0031(13) 0.0268(13) 0.0071(13)
C3 0.0466(14) 0.0655(17) 0.086(2) 0.0104(15) 0.0237(14) 0.0077(13)
C7 0.082(2) 0.0535(15) 0.0639(16) -0.0022(13) -0.0034(15) -0.0041(14)
C10 0.084(2) 0.081(2) 0.0683(18) -0.0163(17) 0.0056(16) 0.0024(18)
C6 0.072(2) 0.0672(18) 0.087(2) 0.0089(16) -0.0215(17) -0.0048(15)
C5 0.0491(15) 0.0726(19) 0.100(2) 0.0154(18) -0.0072(15) 0.0014(14)
N2 0.074(3) 0.067(2) 0.0475(17) -0.0021(16) -0.0078(18) 0.0062(17)
O4 0.127(5) 0.108(4) 0.054(2) 0.016(3) 0.013(3) 0.066(3)
O2 0.074(4) 0.186(8) 0.090(4) -0.013(5) 0.045(4) 0.004(5)
O3 0.078(4) 0.125(6) 0.121(5) 0.069(4) -0.001(4) 0.017(3)
N1 0.0431(11) 0.0437(10) 0.0586(11) -0.0010(9) 0.0119(9) 0.0013(8)
O1 0.0576(12) 0.1015(18) 0.0849(16) -0.0420(15) 0.0215(11) -0.0022(12)

loop_
_atom_type_symbol
_atom_type_description
_atom_type_scat_dispersion_real
_atom_type_scat_dispersion_imag
_atom_type_scat_source
C C 0.0033 0.0016 'International Tables Vol C Tables 4.2.6.8 and 6.1.1.4'
H H 0.0000 0.0000 'International Tables Vol C Tables 4.2.6.8 and 6.1.1.4'
N N 0.0061 0.0033 'International Tables Vol C Tables 4.2.6.8 and 6.1.1.4'
O O 0.0106 0.0060 'International Tables Vol C Tables 4.2.6.8 and 6.1.1.4'
Ag Ag -0.8971 1.1015 'International Tables Vol C Tables 4.2.6.8 and 6.1.1.4'

loop_
_geom_angle_atom_site_label_1
_geom_angle_atom_site_label_2
_geom_angle_atom_site_label_3
_geom_angle
_geom_angle_site_symmetry_1
_geom_angle_site_symmetry_3
N1 Ag1 N1 173.38(10) 4_656 .
N1 Ag1 O1 112.78(8) 4_656 .
N1 Ag1 O1 69.90(8) . .
N1 Ag1 O1 69.90(8) 4_656 4_656
N1 Ag1 O1 112.78(8) . 4_656
O1 Ag1 O1 135.78(13) . 4_656
O1 C8 C7 123.1(3) . .
O1 C8 C9 117.0(3) . .
C7 C8 C9 119.9(3) . .
C9 C4 C5 119.7(3) . .
C9 C4 C3 116.6(3) . .
C5 C4 C3 123.7(3) . .
N1 C9 C4 121.9(3) . .
N1 C9 C8 119.4(2) . .
C4 C9 C8 118.7(3) . .
N1 C1 C2 121.4(3) . .
N1 C1 C10 118.2(2) . .
C2 C1 C10 120.4(3) . .
C3 C2 C1 120.2(3) . .
C3 C2 H2 119.9 . .
C1 C2 H2 119.9 . .
C2 C3 C4 120.8(3) . .
C2 C3 H3 119.6 . .
C4 C3 H3 119.6 . .
C8 C7 C6 120.6(3) . .
C8 C7 H7 119.7 . .
C6 C7 H7 119.7 . .
C1 C10 H10A 109.5 . .
C1 C10 H10B 109.5 . .
H10A C10 H10B 109.5 . .
C1 C10 H10C 109.5 . .
H10A C10 H10C 109.5 . .
H10B C10 H10C 109.5 . .
C5 C6 C7 120.7(3) . .
C5 C6 H6 119.6 . .
C7 C6 H6 119.6 . .
C6 C5 C4 120.3(3) . .
C6 C5 H5 119.8 . .
C4 C5 H5 119.8 . .
O2 N2 O2 180.0(6) 5_756 .
O2 N2 O3 50.1(5) 5_756 .
O2 N2 O3 129.9(5) . .
O2 N2 O3 129.9(5) 5_756 5_756
O2 N2 O3 50.1(5) . 5_756
O3 N2 O3 180.000(2) . 5_756
O2 N2 O4 121.2(6) 5_756 5_756
O2 N2 O4 58.8(6) . 5_756
O3 N2 O4 71.7(4) . 5_756
O3 N2 O4 108.3(4) 5_756 5_756
O2 N2 O4 58.8(6) 5_756 .
O2 N2 O4 121.2(6) . .
O3 N2 O4 108.3(4) . .
O3 N2 O4 71.7(4) 5_756 .
O4 N2 O4 180.000(2) 5_756 .
O2 O4 N2 48.5(3) 5_756 .
O2 O4 O3 99.9(4) 5_756 5_756
N2 O4 O3 51.8(3) . 5_756
O3 O2 N2 76.0(6) 5_756 .
O3 O2 O4 147.1(9) 5_756 5_756
N2 O2 O4 72.7(6) . 5_756
O2 O3 N2 53.9(5) 5_756 .
O2 O3 O4 109.9(7) 5_756 5_756
N2 O3 O4 56.5(3) . 5_756
C1 N1 C9 118.9(2) . .
C1 N1 Ag1 120.24(19) . .
C9 N1 Ag1 120.78(17) . .
C8 O1 Ag1 112.67(18) . .
C8 O1 H1 104(3) . .
Ag1 O1 H1 141(3) . .

loop_
_geom_bond_atom_site_label_1
_geom_bond_atom_site_label_2
_geom_bond_distance
_geom_bond_site_symmetry_2
Ag1 N1 2.197(2) 4_656
Ag1 N1 2.197(2) .
Ag1 O1 2.508(3) .
Ag1 O1 2.508(3) 4_656
C8 O1 1.345(3) .
C8 C7 1.371(4) .
C8 C9 1.417(4) .
C4 C9 1.409(4) .
C4 C5 1.409(4) .
C4 C3 1.413(4) .
C9 N1 1.383(4) .
C1 N1 1.328(3) .
C1 C2 1.408(4) .
C1 C10 1.491(4) .
C2 C3 1.337(4) .
C2 H2 0.9500 .
C3 H3 0.9500 .
C7 C6 1.399(5) .
C7 H7 0.9500 .
C10 H10A 0.9800 .
C10 H10B 0.9800 .
C10 H10C 0.9800 .
C6 C5 1.350(5) .
C6 H6 0.9500 .
C5 H5 0.9500 .
N2 O2 1.045(5) 5_756
N2 O2 1.045(5) .
N2 O3 1.255(6) .
N2 O3 1.255(6) 5_756
N2 O4 1.332(5) 5_756
N2 O4 1.332(5) .
O4 O2 1.194(10) 5_756
O4 O3 1.517(9) 5_756
O2 O3 0.992(9) 5_756
O2 O4 1.194(10) 5_756
O3 O2 0.992(9) 5_756
O3 O4 1.517(9) 5_756
O1 H1 0.69(3) .
